data_7719837
loop_
_publ_author_name
'Zhuo, Qihang'
'Zhang, Jie'
'Xie, Zuowei'

_publ_section_title
;
 Nickel-catalyzed 1,2-dialkenylation of <i>o</i>-carboranes with alkenyl
 bromides.
;
_journal_issue 47
_journal_name_full 'Dalton transactions (Cambridge, England : 2003)'
_journal_page_first 17430
_journal_page_last 17433
_journal_paper_doi 10.1039/d5dt02451j
_journal_volume 54
_journal_year 2025
_chemical_formula_sum 'C16 H32 B10'
_chemical_formula_weight 332.51
_space_group_crystal_system monoclinic
_space_group_IT_number 14
_space_group_name_Hall '-P 2yn'
_space_group_name_H-M_alt 'P 1 21/n 1'
_atom_sites_solution_hydrogens geom
_audit_creation_method SHELXL-2018/3
_audit_update_record
;
2025-09-25 deposited with the CCDC.	2025-11-06 downloaded from the CCDC.
;
_cell_angle_alpha 90
_cell_angle_beta 90.734(2)
_cell_angle_gamma 90
_cell_formula_units_Z 4
_cell_length_a 10.1437(9)
_cell_length_b 11.9311(11)
_cell_length_c 17.0265(16)
_cell_measurement_reflns_used 973
_cell_measurement_temperature 296(2)
_cell_measurement_theta_max 15
_cell_measurement_theta_min 15
_cell_volume 2060.5(3)
_computing_cell_refinement 'BRUKER D8VENTURE DIFFRACTOMETER'
_computing_data_collection 'BRUKER D8VENTURE DIFFRACTOMETER'
_computing_data_reduction 'BRUKER D8VENTURE DIFFRACTOMETER'
_computing_molecular_graphics 'BRUKER SHELXTL'
_computing_publication_material 'BRUKER SHELXTL'
_computing_structure_refinement 'SHELXL-2018/3 (Sheldrick, 2018)'
_computing_structure_solution 'SHELXT 2014/5 (Sheldrick, 2014)'
_diffrn_ambient_temperature 296(2)
_diffrn_measured_fraction_theta_full 0.998
_diffrn_measured_fraction_theta_max 0.997
_diffrn_measurement_device_type 'BRUKER D8VENTURE DIFFRACTOMETER'
_diffrn_measurement_method 'PHI & OMEGA SCAN'
_diffrn_radiation_type CuK\a
_diffrn_radiation_wavelength 1.54178
_diffrn_reflns_av_R_equivalents 0.0314
_diffrn_reflns_av_unetI/netI 0.0255
_diffrn_reflns_Laue_measured_fraction_full 0.998
_diffrn_reflns_Laue_measured_fraction_max 0.997
_diffrn_reflns_limit_h_max 12
_diffrn_reflns_limit_h_min -12
_diffrn_reflns_limit_k_max 14
_diffrn_reflns_limit_k_min -14
_diffrn_reflns_limit_l_max 19
_diffrn_reflns_limit_l_min -20
_diffrn_reflns_number 23928
_diffrn_reflns_point_group_measured_fraction_full 0.998
_diffrn_reflns_point_group_measured_fraction_max 0.997
_diffrn_reflns_theta_full 67.679
_diffrn_reflns_theta_max 68.381
_diffrn_reflns_theta_min 4.525
_exptl_absorpt_coefficient_mu 0.364
_exptl_absorpt_correction_T_max 0.7531
_exptl_absorpt_correction_T_min 0.5812
_exptl_absorpt_correction_type multi-scan
_exptl_crystal_colour colourless
_exptl_crystal_density_diffrn 1.072
_exptl_crystal_description block
_exptl_crystal_F_000 712
_exptl_crystal_size_max 0.500
_exptl_crystal_size_mid 0.400
_exptl_crystal_size_min 0.300
_refine_diff_density_max 0.256
_refine_diff_density_min -0.176
_refine_diff_density_rms 0.039
_refine_ls_extinction_method none
_refine_ls_goodness_of_fit_ref 1.042
_refine_ls_hydrogen_treatment constr
_refine_ls_matrix_type full
_refine_ls_number_parameters 235
_refine_ls_number_reflns 3773
_refine_ls_number_restraints 0
_refine_ls_restrained_S_all 1.042
_refine_ls_R_factor_all 0.0509
_refine_ls_R_factor_gt 0.0497
_refine_ls_shift/su_max 0.000
_refine_ls_shift/su_mean 0.000
_refine_ls_structure_factor_coef Fsqd
_refine_ls_weighting_details 'w=1/[\s^2^(Fo^2^)+(0.0922P)^2^+0.3305P] where P=(Fo^2^+2Fc^2^)/3'
_refine_ls_weighting_scheme calc
_refine_ls_wR_factor_gt 0.1461
_refine_ls_wR_factor_ref 0.1478
_reflns_Friedel_coverage 0.000
_reflns_number_gt 3586
_reflns_number_total 3773
_reflns_threshold_expression 'I > 2\s(I)'
_cod_data_source_file d5dt02451j2.cif
_cod_data_source_block 3v
_cod_depositor_comments 'Adding full bibliography for 7719835--7719840.cif.'
_cod_original_sg_symbol_H-M 'P 21/n'
_cod_database_code 7719837
_shelx_shelxl_version_number 2018/3
_shelx_space_group_comment
;
The symmetry employed for this shelxl refinement is uniquely defined
by the following loop, which should always be used as a source of
symmetry information in preference to the above space-group names.
They are only intended as comments.
;
_shelx_estimated_absorpt_t_min 0.839
_shelx_estimated_absorpt_t_max 0.899

loop_
_space_group_symop_operation_xyz
'x, y, z'
'-x+1/2, y+1/2, -z+1/2'
'-x, -y, -z'
'x-1/2, -y-1/2, z-1/2'

loop_
_atom_site_label
_atom_site_type_symbol
_atom_site_fract_x
_atom_site_fract_y
_atom_site_fract_z
_atom_site_U_iso_or_equiv
_atom_site_adp_type
_atom_site_occupancy
_atom_site_site_symmetry_order
_atom_site_calc_flag
_atom_site_refinement_flags_posn
_atom_site_refinement_flags_adp
_atom_site_refinement_flags_occupancy
_atom_site_disorder_assembly
_atom_site_disorder_group
C1 C 0.59044(11) 0.25743(9) 0.28609(6) 0.0371(3) Uani 1 1 d . . . . .
C2 C 0.58810(10) 0.24083(9) 0.38719(6) 0.0362(3) Uani 1 1 d . . . . .
C11 C 0.48942(12) 0.19383(9) 0.24001(7) 0.0426(3) Uani 1 1 d . . . . .
H11A H 0.498937 0.116330 0.241601 0.051 Uiso 1 1 calc R U . . .
C12 C 0.38771(12) 0.23033(10) 0.19692(7) 0.0444(3) Uani 1 1 d . . . . .
C13 C 0.34218(13) 0.34853(11) 0.18412(8) 0.0510(3) Uani 1 1 d . . . . .
H13A H 0.354926 0.368989 0.129602 0.061 Uiso 1 1 calc R U . . .
H13B H 0.394953 0.398710 0.216469 0.061 Uiso 1 1 calc R U . . .
C14 C 0.19671(15) 0.36237(15) 0.20454(9) 0.0660(4) Uani 1 1 d . . . . .
H14A H 0.186021 0.352136 0.260617 0.079 Uiso 1 1 calc R U . . .
H14B H 0.168456 0.437801 0.191347 0.079 Uiso 1 1 calc R U . . .
C15 C 0.11044(14) 0.27841(17) 0.16058(10) 0.0716(5) Uani 1 1 d . . . . .
H15A H 0.020043 0.285663 0.177775 0.086 Uiso 1 1 calc R U . . .
H15B H 0.112417 0.294503 0.104761 0.086 Uiso 1 1 calc R U . . .
C16 C 0.15752(17) 0.15987(16) 0.17489(10) 0.0741(5) Uani 1 1 d . . . . .
H16A H 0.104646 0.108532 0.143522 0.089 Uiso 1 1 calc R U . . .
H16B H 0.145662 0.140912 0.229748 0.089 Uiso 1 1 calc R U . . .
C17 C 0.30203(15) 0.14601(12) 0.15408(8) 0.0588(4) Uani 1 1 d . . . . .
H17A H 0.330670 0.070848 0.167719 0.071 Uiso 1 1 calc R U . . .
H17B H 0.312120 0.155482 0.097894 0.071 Uiso 1 1 calc R U . . .
C18 C 0.48734(11) 0.16300(9) 0.41926(7) 0.0414(3) Uani 1 1 d . . . . .
H18A H 0.496303 0.088614 0.403898 0.050 Uiso 1 1 calc R U . . .
C19 C 0.38658(12) 0.18324(11) 0.46642(7) 0.0466(3) Uani 1 1 d . . . . .
C20 C 0.30735(14) 0.08576(14) 0.49615(10) 0.0648(4) Uani 1 1 d . . . . .
H20A H 0.323231 0.077399 0.552145 0.078 Uiso 1 1 calc R U . . .
H20B H 0.336755 0.017701 0.470603 0.078 Uiso 1 1 calc R U . . .
C21 C 0.16046(15) 0.10037(16) 0.48115(12) 0.0760(5) Uani 1 1 d . . . . .
H21A H 0.142614 0.098127 0.425066 0.091 Uiso 1 1 calc R U . . .
H21B H 0.113053 0.039053 0.505320 0.091 Uiso 1 1 calc R U . . .
C22 C 0.11210(15) 0.21069(17) 0.51424(10) 0.0739(5) Uani 1 1 d . . . . .
H22A H 0.121179 0.209803 0.571020 0.089 Uiso 1 1 calc R U . . .
H22B H 0.019457 0.220285 0.501111 0.089 Uiso 1 1 calc R U . . .
C23 C 0.19021(15) 0.30784(14) 0.48129(10) 0.0679(4) Uani 1 1 d . . . . .
H23A H 0.160641 0.377041 0.505224 0.081 Uiso 1 1 calc R U . . .
H23B H 0.173609 0.313137 0.425177 0.081 Uiso 1 1 calc R U . . .
C24 C 0.33849(13) 0.29407(13) 0.49633(8) 0.0569(4) Uani 1 1 d . . . . .
H24A H 0.385510 0.354098 0.470391 0.068 Uiso 1 1 calc R U . . .
H24B H 0.356786 0.299421 0.552257 0.068 Uiso 1 1 calc R U . . .
B3 B 0.70606(13) 0.17225(11) 0.33263(7) 0.0396(3) Uani 1 1 d . . . . .
H3 H 0.707936 0.080646 0.325384 0.048 Uiso 1 1 calc R U . . .
B4 B 0.75042(14) 0.26357(12) 0.25573(8) 0.0455(3) Uani 1 1 d . . . . .
H4 H 0.783296 0.231946 0.198539 0.055 Uiso 1 1 calc R U . . .
B5 B 0.65222(14) 0.38571(11) 0.26332(8) 0.0446(3) Uani 1 1 d . . . . .
H5 H 0.621724 0.434153 0.211205 0.054 Uiso 1 1 calc R U . . .
B6 B 0.54650(13) 0.36736(10) 0.34546(8) 0.0408(3) Uani 1 1 d . . . . .
H6 H 0.446029 0.401948 0.346671 0.049 Uiso 1 1 calc R U . . .
B7 B 0.74637(13) 0.23635(11) 0.42340(8) 0.0429(3) Uani 1 1 d . . . . .
H7 H 0.776413 0.187014 0.475187 0.051 Uiso 1 1 calc R U . . .
B8 B 0.85077(14) 0.25258(12) 0.34150(9) 0.0481(3) Uani 1 1 d . . . . .
H8 H 0.949336 0.214253 0.340037 0.058 Uiso 1 1 calc R U . . .
B9 B 0.81739(14) 0.38584(13) 0.29934(9) 0.0516(4) Uani 1 1 d . . . . .
H9 H 0.895002 0.434981 0.270772 0.062 Uiso 1 1 calc R U . . .
B10 B 0.68988(15) 0.45095(11) 0.35437(9) 0.0493(3) Uani 1 1 d . . . . .
H10 H 0.683340 0.542435 0.361315 0.059 Uiso 1 1 calc R U . . .
B11 B 0.64846(14) 0.35841(11) 0.43168(8) 0.0452(3) Uani 1 1 d . . . . .
H11 H 0.615271 0.389170 0.489030 0.054 Uiso 1 1 calc R U . . .
B12 B 0.81504(15) 0.36954(12) 0.40289(9) 0.0508(4) Uani 1 1 d . . . . .
H12 H 0.890543 0.408019 0.441208 0.061 Uiso 1 1 calc R U . . .

loop_
_atom_site_aniso_label
_atom_site_aniso_U_11
_atom_site_aniso_U_22
_atom_site_aniso_U_33
_atom_site_aniso_U_23
_atom_site_aniso_U_13
_atom_site_aniso_U_12
C1 0.0419(6) 0.0333(5) 0.0360(5) 0.0011(4) -0.0017(4) 0.0011(4)
C2 0.0402(6) 0.0331(5) 0.0353(5) -0.0017(4) -0.0007(4) 0.0022(4)
C11 0.0526(7) 0.0352(6) 0.0400(6) -0.0019(4) -0.0051(5) -0.0014(5)
C12 0.0497(7) 0.0453(6) 0.0382(6) 0.0003(5) -0.0041(5) -0.0045(5)
C13 0.0508(7) 0.0500(7) 0.0519(7) 0.0055(5) -0.0115(5) 0.0006(5)
C14 0.0574(8) 0.0814(10) 0.0591(8) -0.0088(7) -0.0057(6) 0.0117(7)
C15 0.0442(7) 0.1066(13) 0.0640(9) -0.0057(9) -0.0019(6) -0.0049(8)
C16 0.0671(10) 0.0901(12) 0.0650(9) 0.0037(8) -0.0077(7) -0.0312(9)
C17 0.0682(9) 0.0562(8) 0.0516(7) -0.0035(6) -0.0168(6) -0.0096(6)
C18 0.0455(6) 0.0354(5) 0.0433(6) 0.0021(4) 0.0008(5) 0.0004(4)
C19 0.0450(6) 0.0522(7) 0.0427(6) 0.0052(5) -0.0007(5) 0.0008(5)
C20 0.0522(8) 0.0691(9) 0.0735(9) 0.0224(7) 0.0096(7) -0.0014(7)
C21 0.0514(8) 0.0836(11) 0.0930(12) 0.0129(9) 0.0036(8) -0.0108(8)
C22 0.0420(7) 0.1102(14) 0.0697(10) 0.0013(9) 0.0029(6) 0.0045(8)
C23 0.0560(8) 0.0778(11) 0.0699(9) -0.0096(8) 0.0007(7) 0.0169(7)
C24 0.0505(7) 0.0679(9) 0.0524(7) -0.0115(6) 0.0065(6) 0.0044(6)
B3 0.0421(7) 0.0373(6) 0.0395(6) -0.0003(5) 0.0001(5) 0.0062(5)
B4 0.0447(7) 0.0492(7) 0.0427(7) 0.0034(5) 0.0046(5) 0.0011(6)
B5 0.0477(7) 0.0387(7) 0.0473(7) 0.0070(5) -0.0021(5) -0.0042(5)
B6 0.0455(7) 0.0316(6) 0.0451(7) -0.0017(5) -0.0031(5) 0.0024(5)
B7 0.0438(7) 0.0434(7) 0.0413(7) 0.0004(5) -0.0070(5) 0.0014(5)
B8 0.0402(7) 0.0516(8) 0.0526(8) 0.0042(6) -0.0018(6) 0.0012(6)
B9 0.0464(7) 0.0503(8) 0.0580(8) 0.0092(6) -0.0024(6) -0.0089(6)
B10 0.0546(8) 0.0351(7) 0.0580(8) -0.0008(6) -0.0075(6) -0.0058(6)
B11 0.0520(7) 0.0390(7) 0.0444(7) -0.0077(5) -0.0056(6) -0.0011(5)
B12 0.0491(8) 0.0473(8) 0.0558(8) -0.0005(6) -0.0107(6) -0.0075(6)

loop_
_atom_type_symbol
_atom_type_description
_atom_type_scat_dispersion_real
_atom_type_scat_dispersion_imag
_atom_type_scat_source
C C 0.0181 0.0091 'International Tables Vol C Tables 4.2.6.8 and 6.1.1.4'
H H 0.0000 0.0000 'International Tables Vol C Tables 4.2.6.8 and 6.1.1.4'
B B 0.0090 0.0039 'International Tables Vol C Tables 4.2.6.8 and 6.1.1.4'

loop_
_geom_angle_atom_site_label_1
_geom_angle_atom_site_label_2
_geom_angle_atom_site_label_3
_geom_angle
_geom_angle_site_symmetry_1
_geom_angle_site_symmetry_3
_geom_angle_publ_flag
C11 C1 B5 126.24(9) . . ?
C11 C1 B4 120.74(9) . . ?
B5 C1 B4 62.54(8) . . ?
C11 C1 B6 121.11(9) . . ?
B5 C1 B6 63.01(7) . . ?
B4 C1 B6 113.53(9) . . ?
C11 C1 C2 116.53(9) . . ?
B5 C1 C2 109.82(8) . . ?
B4 C1 C2 109.27(8) . . ?
B6 C1 C2 59.73(6) . . ?
C11 C1 B3 113.46(9) . . ?
B5 C1 B3 112.47(9) . . ?
B4 C1 B3 61.64(7) . . ?
B6 C1 B3 110.93(8) . . ?
C2 C1 B3 59.83(6) . . ?
C18 C2 B11 126.47(9) . . ?
C18 C2 B7 119.52(9) . . ?
B11 C2 B7 62.36(7) . . ?
C18 C2 B6 122.21(9) . . ?
B11 C2 B6 62.98(7) . . ?
B7 C2 B6 113.58(9) . . ?
C18 C2 B3 112.61(9) . . ?
B11 C2 B3 112.39(9) . . ?
B7 C2 B3 61.78(7) . . ?
B6 C2 B3 111.18(8) . . ?
C18 C2 C1 116.97(9) . . ?
B11 C2 C1 109.75(8) . . ?
B7 C2 C1 109.65(8) . . ?
B6 C2 C1 59.70(6) . . ?
B3 C2 C1 60.16(6) . . ?
C12 C11 C1 130.26(11) . . ?
C12 C11 H11A 114.9 . . ?
C1 C11 H11A 114.9 . . ?
C11 C12 C13 128.53(11) . . ?
C11 C12 C17 119.02(12) . . ?
C13 C12 C17 112.45(11) . . ?
C12 C13 C14 111.40(12) . . ?
C12 C13 H13A 109.3 . . ?
C14 C13 H13A 109.3 . . ?
C12 C13 H13B 109.3 . . ?
C14 C13 H13B 109.3 . . ?
H13A C13 H13B 108.0 . . ?
C15 C14 C13 111.58(12) . . ?
C15 C14 H14A 109.3 . . ?
C13 C14 H14A 109.3 . . ?
C15 C14 H14B 109.3 . . ?
C13 C14 H14B 109.3 . . ?
H14A C14 H14B 108.0 . . ?
C16 C15 C14 110.99(13) . . ?
C16 C15 H15A 109.4 . . ?
C14 C15 H15A 109.4 . . ?
C16 C15 H15B 109.4 . . ?
C14 C15 H15B 109.4 . . ?
H15A C15 H15B 108.0 . . ?
C15 C16 C17 111.56(13) . . ?
C15 C16 H16A 109.3 . . ?
C17 C16 H16A 109.3 . . ?
C15 C16 H16B 109.3 . . ?
C17 C16 H16B 109.3 . . ?
H16A C16 H16B 108.0 . . ?
C12 C17 C16 111.42(13) . . ?
C12 C17 H17A 109.3 . . ?
C16 C17 H17A 109.3 . . ?
C12 C17 H17B 109.3 . . ?
C16 C17 H17B 109.3 . . ?
H17A C17 H17B 108.0 . . ?
C19 C18 C2 130.11(11) . . ?
C19 C18 H18A 114.9 . . ?
C2 C18 H18A 114.9 . . ?
C18 C19 C24 128.36(12) . . ?
C18 C19 C20 118.73(12) . . ?
C24 C19 C20 112.92(12) . . ?
C19 C20 C21 112.44(12) . . ?
C19 C20 H20A 109.1 . . ?
C21 C20 H20A 109.1 . . ?
C19 C20 H20B 109.1 . . ?
C21 C20 H20B 109.1 . . ?
H20A C20 H20B 107.8 . . ?
C22 C21 C20 111.02(15) . . ?
C22 C21 H21A 109.4 . . ?
C20 C21 H21A 109.4 . . ?
C22 C21 H21B 109.4 . . ?
C20 C21 H21B 109.4 . . ?
H21A C21 H21B 108.0 . . ?
C21 C22 C23 110.69(13) . . ?
C21 C22 H22A 109.5 . . ?
C23 C22 H22A 109.5 . . ?
C21 C22 H22B 109.5 . . ?
C23 C22 H22B 109.5 . . ?
H22A C22 H22B 108.1 . . ?
C22 C23 C24 111.90(13) . . ?
C22 C23 H23A 109.2 . . ?
C24 C23 H23A 109.2 . . ?
C22 C23 H23B 109.2 . . ?
C24 C23 H23B 109.2 . . ?
H23A C23 H23B 107.9 . . ?
C19 C24 C23 111.14(12) . . ?
C19 C24 H24A 109.4 . . ?
C23 C24 H24A 109.4 . . ?
C19 C24 H24B 109.4 . . ?
C23 C24 H24B 109.4 . . ?
H24A C24 H24B 108.0 . . ?
C2 B3 C1 60.01(6) . . ?
C2 B3 B8 106.17(9) . . ?
C1 B3 B8 106.17(9) . . ?
C2 B3 B4 106.91(9) . . ?
C1 B3 B4 58.49(7) . . ?
B8 B3 B4 60.46(8) . . ?
C2 B3 B7 58.65(7) . . ?
C1 B3 B7 107.05(9) . . ?
B8 B3 B7 60.36(8) . . ?
B4 B3 B7 108.84(10) . . ?
C2 B3 H3 122.9 . . ?
C1 B3 H3 122.9 . . ?
B8 B3 H3 122.4 . . ?
B4 B3 H3 121.7 . . ?
B7 B3 H3 121.6 . . ?
C1 B4 B3 59.87(7) . . ?
C1 B4 B9 105.61(10) . . ?
B3 B4 B9 107.32(10) . . ?
C1 B4 B5 58.44(7) . . ?
B3 B4 B5 107.74(9) . . ?
B9 B4 B5 60.26(8) . . ?
C1 B4 B8 106.53(9) . . ?
B3 B4 B8 59.54(8) . . ?
B9 B4 B8 60.15(8) . . ?
B5 B4 B8 108.55(10) . . ?
C1 B4 H4 123.5 . . ?
B3 B4 H4 121.8 . . ?
B9 B4 H4 122.4 . . ?
B5 B4 H4 121.6 . . ?
B8 B4 H4 121.7 . . ?
C1 B5 B4 59.02(7) . . ?
C1 B5 B10 105.77(9) . . ?
B4 B5 B10 108.07(10) . . ?
C1 B5 B9 105.71(9) . . ?
B4 B5 B9 59.81(8) . . ?
B10 B5 B9 60.39(8) . . ?
C1 B5 B6 58.97(7) . . ?
B4 B5 B6 107.46(9) . . ?
B10 B5 B6 59.59(8) . . ?
B9 B5 B6 107.62(10) . . ?
C1 B5 H5 123.8 . . ?
B4 B5 H5 121.7 . . ?
B10 B5 H5 122.0 . . ?
B9 B5 H5 122.2 . . ?
B6 B5 H5 122.0 . . ?
C1 B6 C2 60.57(6) . . ?
C1 B6 B10 105.17(9) . . ?
C2 B6 B10 105.23(9) . . ?
C1 B6 B5 58.01(7) . . ?
C2 B6 B5 106.54(9) . . ?
B10 B6 B5 59.79(8) . . ?
C1 B6 B11 106.61(9) . . ?
C2 B6 B11 58.12(7) . . ?
B10 B6 B11 59.79(8) . . ?
B5 B6 B11 107.66(10) . . ?
C1 B6 H6 123.0 . . ?
C2 B6 H6 123.0 . . ?
B10 B6 H6 123.2 . . ?
B5 B6 H6 122.3 . . ?
B11 B6 H6 122.2 . . ?
C2 B7 B3 59.58(7) . . ?
C2 B7 B11 58.58(7) . . ?
B3 B7 B11 107.58(9) . . ?
C2 B7 B12 105.67(9) . . ?
B3 B7 B12 107.63(10) . . ?
B11 B7 B12 60.00(8) . . ?
C2 B7 B8 106.26(9) . . ?
B3 B7 B8 59.55(8) . . ?
B11 B7 B8 108.33(10) . . ?
B12 B7 B8 60.44(8) . . ?
C2 B7 H7 123.6 . . ?
B3 B7 H7 121.9 . . ?
B11 B7 H7 121.8 . . ?
B12 B7 H7 122.2 . . ?
B8 B7 H7 121.8 . . ?
B3 B8 B7 60.09(8) . . ?
B3 B8 B4 60.00(8) . . ?
B7 B8 B4 108.27(10) . . ?
B3 B8 B9 107.39(9) . . ?
B7 B8 B9 107.64(10) . . ?
B4 B8 B9 59.77(8) . . ?
B3 B8 B12 107.53(10) . . ?
B7 B8 B12 59.76(8) . . ?
B4 B8 B12 107.81(10) . . ?
B9 B8 B12 59.81(8) . . ?
B3 B8 H8 122.0 . . ?
B7 B8 H8 121.7 . . ?
B4 B8 H8 121.6 . . ?
B9 B8 H8 122.1 . . ?
B12 B8 H8 122.0 . . ?
B4 B9 B12 108.47(10) . . ?
B4 B9 B8 60.08(8) . . ?
B12 B9 B8 60.33(8) . . ?
B4 B9 B5 59.93(8) . . ?
B12 B9 B5 108.56(10) . . ?
B8 B9 B5 108.23(10) . . ?
B4 B9 B10 107.60(10) . . ?
B12 B9 B10 60.46(9) . . ?
B8 B9 B10 108.26(10) . . ?
B5 B9 B10 59.67(8) . . ?
B4 B9 H9 121.8 . . ?
B12 B9 H9 121.1 . . ?
B8 B9 H9 121.5 . . ?
B5 B9 H9 121.7 . . ?
B10 B9 H9 121.9 . . ?
B6 B10 B5 60.62(7) . . ?
B6 B10 B11 60.66(8) . . ?
B5 B10 B11 109.00(9) . . ?
B6 B10 B9 108.07(9) . . ?
B5 B10 B9 59.94(8) . . ?
B11 B10 B9 107.40(10) . . ?
B6 B10 B12 108.12(9) . . ?
B5 B10 B12 107.99(10) . . ?
B11 B10 B12 59.56(8) . . ?
B9 B10 B12 59.48(8) . . ?
B6 B10 H10 121.2 . . ?
B5 B10 H10 121.2 . . ?
B11 B10 H10 121.5 . . ?
B9 B10 H10 122.2 . . ?
B12 B10 H10 122.1 . . ?
C2 B11 B7 59.07(7) . . ?
C2 B11 B12 106.11(9) . . ?
B7 B11 B12 60.06(8) . . ?
C2 B11 B10 105.66(9) . . ?
B7 B11 B10 108.35(10) . . ?
B12 B11 B10 60.76(8) . . ?
C2 B11 B6 58.90(7) . . ?
B7 B11 B6 107.64(9) . . ?
B12 B11 B6 108.20(10) . . ?
B10 B11 B6 59.55(7) . . ?
C2 B11 H11 123.8 . . ?
B7 B11 H11 121.6 . . ?
B12 B11 H11 121.7 . . ?
B10 B11 H11 122.0 . . ?
B6 B11 H11 121.9 . . ?
B11 B12 B7 59.94(8) . . ?
B11 B12 B9 107.95(10) . . ?
B7 B12 B9 107.73(10) . . ?
B11 B12 B8 107.78(9) . . ?
B7 B12 B8 59.81(8) . . ?
B9 B12 B8 59.86(9) . . ?
B11 B12 B10 59.68(8) . . ?
B7 B12 B10 107.40(9) . . ?
B9 B12 B10 60.06(9) . . ?
B8 B12 B10 107.57(10) . . ?
B11 B12 H12 121.8 . . ?
B7 B12 H12 122.0 . . ?
B9 B12 H12 121.7 . . ?
B8 B12 H12 121.9 . . ?
B10 B12 H12 122.1 . . ?

loop_
_geom_bond_atom_site_label_1
_geom_bond_atom_site_label_2
_geom_bond_distance
_geom_bond_site_symmetry_2
_geom_bond_publ_flag
C1 C11 1.4902(15) . ?
C1 B5 1.7005(16) . ?
C1 B4 1.7111(18) . ?
C1 B6 1.7181(16) . ?
C1 C2 1.7332(15) . ?
C1 B3 1.7357(16) . ?
C2 C18 1.4898(15) . ?
C2 B11 1.7044(16) . ?
C2 B7 1.7132(16) . ?
C2 B6 1.7188(16) . ?
C2 B3 1.7300(16) . ?
C11 C12 1.3315(17) . ?
C11 H11A 0.9300 . ?
C12 C13 1.4991(17) . ?
C12 C17 1.5110(17) . ?
C13 C14 1.529(2) . ?
C13 H13A 0.9700 . ?
C13 H13B 0.9700 . ?
C14 C15 1.521(2) . ?
C14 H14A 0.9700 . ?
C14 H14B 0.9700 . ?
C15 C16 1.511(3) . ?
C15 H15A 0.9700 . ?
C15 H15B 0.9700 . ?
C16 C17 1.521(2) . ?
C16 H16A 0.9700 . ?
C16 H16B 0.9700 . ?
C17 H17A 0.9700 . ?
C17 H17B 0.9700 . ?
C18 C19 1.3299(18) . ?
C18 H18A 0.9300 . ?
C19 C24 1.5007(19) . ?
C19 C20 1.5051(18) . ?
C20 C21 1.519(2) . ?
C20 H20A 0.9700 . ?
C20 H20B 0.9700 . ?
C21 C22 1.516(3) . ?
C21 H21A 0.9700 . ?
C21 H21B 0.9700 . ?
C22 C23 1.516(2) . ?
C22 H22A 0.9700 . ?
C22 H22B 0.9700 . ?
C23 C24 1.531(2) . ?
C23 H23A 0.9700 . ?
C23 H23B 0.9700 . ?
C24 H24A 0.9700 . ?
C24 H24B 0.9700 . ?
B3 B8 1.7580(19) . ?
B3 B4 1.7661(18) . ?
B3 B7 1.7677(18) . ?
B3 H3 1.1000 . ?
B4 B9 1.769(2) . ?
B4 B5 1.7709(19) . ?
B4 B8 1.774(2) . ?
B4 H4 1.1000 . ?
B5 B10 1.772(2) . ?
B5 B9 1.777(2) . ?
B5 B6 1.7867(19) . ?
B5 H5 1.1000 . ?
B6 B10 1.7684(19) . ?
B6 B11 1.7881(18) . ?
B6 H6 1.1000 . ?
B7 B11 1.7694(19) . ?
B7 B12 1.7716(19) . ?
B7 B8 1.772(2) . ?
B7 H7 1.1000 . ?
B8 B9 1.775(2) . ?
B8 B12 1.784(2) . ?
B8 H8 1.1000 . ?
B9 B12 1.774(2) . ?
B9 B10 1.785(2) . ?
B9 H9 1.1000 . ?
B10 B11 1.773(2) . ?
B10 B12 1.792(2) . ?
B10 H10 1.1000 . ?
B11 B12 1.770(2) . ?
B11 H11 1.1000 . ?
B12 H12 1.1000 . ?
